data_7135835
loop_
_publ_author_name
'Mondal, Imtiaj'
'Salam, Gracy'
'Karmakar, Sudip'
'Naskar, Koushik'
'Dandapat, Dibas'
'Bliss, Ng Shereinai'
'Chowdhury, Moumita'
'Deb, Indubhusan'

_publ_section_title
;
 Spiro-[indene-1,2'-indolin] Scaffolds via Rh (III) Catalyzed C-H
 Activation/[3+2] Spiroannulation
;
_journal_name_full 'Chemical Communications'
_journal_paper_doi 10.1039/D6CC01624C
_journal_year 2026
_chemical_formula_moiety 'C39 H29 N O'
_chemical_formula_sum 'C39 H29 N O'
_chemical_formula_weight 527.671
_chemical_name_systematic IM-06-113
_space_group_crystal_system triclinic
_space_group_IT_number 2
_space_group_name_Hall '-P 1'
_space_group_name_H-M_alt 'P -1'
_symmetry_Int_Tables_number 2
_atom_sites_solution_primary iterative
_audit_creation_date 2026-05-05
_audit_creation_method
;
Olex2 1.5
(compiled 2025.07.13 svn.rb7424aed for OlexSys, GUI svn.r7314)
;
_audit_update_record
;
2026-05-07 deposited with the CCDC.	2026-05-25 downloaded from the CCDC.
;
_cell_angle_alpha 92.141(1)
_cell_angle_beta 106.885(1)
_cell_angle_gamma 113.637(1)
_cell_formula_units_Z 2
_cell_length_a 10.3817(2)
_cell_length_b 11.3734(2)
_cell_length_c 14.3921(3)
_cell_measurement_reflns_used 9987
_cell_measurement_temperature 294.00
_cell_measurement_theta_max 66.45
_cell_measurement_theta_min 3.26
_cell_volume 1466.56(5)
_computing_cell_refinement 'SAINT V8.41 (?, 2016)'
_computing_data_reduction 'SAINT V8.41 (?, 2016)'
_computing_molecular_graphics 'Olex2 1.5 (Dolomanov et al., 2009)'
_computing_publication_material 'Olex2 1.5 (Dolomanov et al., 2009)'
_computing_structure_refinement 'olex2.refine 1.5 (Bourhis et al., 2015)'
_computing_structure_solution 'olex2.solve 1.5 (Bourhis et al., 2015)'
_diffrn_ambient_temperature 294.00
_diffrn_measured_fraction_theta_full 0.9973
_diffrn_measured_fraction_theta_max 0.9973
_diffrn_measurement_device_type 'Bruker APEX-II CCD'
_diffrn_measurement_method '\f and \w scans'
_diffrn_radiation_type 'Cu K\a'
_diffrn_radiation_wavelength 1.54178
_diffrn_reflns_av_R_equivalents 0.0492
_diffrn_reflns_av_unetI/netI 0.0331
_diffrn_reflns_Laue_measured_fraction_full 0.9973
_diffrn_reflns_Laue_measured_fraction_max 0.9973
_diffrn_reflns_limit_h_max 12
_diffrn_reflns_limit_h_min -12
_diffrn_reflns_limit_k_max 12
_diffrn_reflns_limit_k_min -13
_diffrn_reflns_limit_l_max 17
_diffrn_reflns_limit_l_min -17
_diffrn_reflns_number 31540
_diffrn_reflns_point_group_measured_fraction_full 0.9973
_diffrn_reflns_point_group_measured_fraction_max 0.9973
_diffrn_reflns_theta_full 66.6546
_diffrn_reflns_theta_max 66.65
_diffrn_reflns_theta_min 3.26
_diffrn_source_current 1.2
_diffrn_source_power 0.06
_diffrn_source_voltage 50.0
_diffrn_standards_number 0
_exptl_absorpt_coefficient_mu 0.546
_exptl_absorpt_correction_T_max 0.7528
_exptl_absorpt_correction_T_min 0.6520
_exptl_absorpt_correction_type none
_exptl_absorpt_process_details
;
SADABS-2016/2 (Bruker,2016/2) was used for absorption correction.
wR2(int) was 0.1648 before and 0.0654 after correction.
The Ratio of minimum to maximum transmission is 0.8661.
The \l/2 correction factor is Not present.
;
_exptl_crystal_colour 'metallic whiteish colourless'
_exptl_crystal_colour_lustre metallic
_exptl_crystal_colour_modifier whiteish
_exptl_crystal_colour_primary colourless
_exptl_crystal_density_diffrn 1.195
_exptl_crystal_description block
_exptl_crystal_F_000 557.668
_exptl_crystal_preparation 'Diffusion method by using ethanol'
_exptl_crystal_size_max 0.16
_exptl_crystal_size_mid 0.14
_exptl_crystal_size_min 0.09
_refine_diff_density_max 0.4684
_refine_diff_density_min -0.3691
_refine_diff_density_rms 0.0856
_refine_ls_d_res_high 0.8396
_refine_ls_d_res_low 13.5580
_refine_ls_extinction_coef 0.0304(18)
_refine_ls_extinction_expression Fc^*^=kFc[1+0.001xFc^2^\l^3^/sin(2\q)]^-1/4^
_refine_ls_goodness_of_fit_ref 1.0548
_refine_ls_hydrogen_treatment constr
_refine_ls_matrix_type full
_refine_ls_number_constraints 54
_refine_ls_number_parameters 373
_refine_ls_number_reflns 5182
_refine_ls_number_restraints 0
_refine_ls_restrained_S_all 1.0548
_refine_ls_R_factor_all 0.0555
_refine_ls_R_factor_gt 0.0515
_refine_ls_shift/su_max 0.0007
_refine_ls_shift/su_mean 0.0001
_refine_ls_structure_factor_coef Fsqd
_refine_ls_weighting_details 'w=1/[\s^2^(Fo^2^)+(0.0929P)^2^+0.1702P] where P=(Fo^2^+2Fc^2^)/3'
_refine_ls_weighting_scheme calc
_refine_ls_wR_factor_gt 0.1413
_refine_ls_wR_factor_ref 0.1462
_reflns_Friedel_coverage 0.0
_reflns_limit_h_max 11
_reflns_limit_h_min -12
_reflns_limit_k_max 13
_reflns_limit_k_min -13
_reflns_limit_l_max 17
_reflns_limit_l_min 0
_reflns_number_gt 4645
_reflns_number_total 5182
_reflns_threshold_expression I>=2u(I)
_cod_data_source_file d6cc01624c2.cif
_cod_data_source_block IM_06_113N_0m_a
_cod_original_sg_symbol_H-M P-1
_cod_database_code 7135835
_olex2_refinement_description
;
1. Fixed Uiso
 At 1.2 times of:
  All C(H) groups, All N(H) groups
 At 1.5 times of:
  All C(H,H,H) groups
2.a Aromatic/amide H refined with riding coordinates:
 N1(H1), C35(H35), C18(H18), C15(H15), C25(H25), C28(H28), C36(H36), C31(H31),
 C16(H16), C29(H29), C17(H17), C30(H30), C1(H1a), C39(H39), C21(H21), C37(H37),
 C24(H24), C38(H38), C4(H4), C2(H2), C3(H3), C23(H23), C22(H22)
2.b Idealised Me refined as rotating group:
 C8(H8a,H8b,H8c), C9(H9a,H9b,H9c)
;
_olex2_submission_special_instructions 'No special instructions were received'

loop_
_space_group_symop_id
_space_group_symop_operation_xyz
1 x,y,z
2 -x,-y,-z

loop_
_atom_site_label
_atom_site_type_symbol
_atom_site_fract_x
_atom_site_fract_y
_atom_site_fract_z
_atom_site_U_iso_or_equiv
_atom_site_adp_type
_atom_site_occupancy
_atom_site_refinement_flags_posn
O1 O 0.24310(12) 0.09753(9) 0.25095(8) 0.0601(3) Uani 1.000000 .
N1 N 0.39976(13) 0.45290(11) 0.14294(8) 0.0451(3) Uani 1.000000 .
C12 C 0.55368(15) 0.33686(12) 0.35185(10) 0.0415(3) Uani 1.000000 .
C19 C 0.27949(15) 0.21481(13) 0.25829(10) 0.0444(3) Uani 1.000000 .
C11 C 0.43544(15) 0.30854(12) 0.27028(9) 0.0403(3) Uani 1.000000 .
C34 C 0.49368(17) 0.24843(13) 0.59354(10) 0.0497(4) Uani 1.000000 .
C13 C 0.68679(15) 0.44042(12) 0.33931(10) 0.0422(3) Uani 1.000000 .
C14 C 0.64677(15) 0.46926(12) 0.24432(10) 0.0424(3) Uani 1.000000 .
C10 C 0.48436(15) 0.38115(12) 0.18864(9) 0.0408(3) Uani 1.000000 .
C35 C 0.48601(16) 0.29851(13) 0.50317(10) 0.0480(3) Uani 1.000000 .
C20 C 0.16913(16) 0.26778(14) 0.25574(11) 0.0492(3) Uani 1.000000 .
C26 C 0.55828(15) 0.28005(12) 0.44338(10) 0.0433(3) Uani 1.000000 .
C32 C 0.65527(16) 0.15443(12) 0.55800(10) 0.0475(3) Uani 1.000000 .
C33 C 0.58076(17) 0.17873(13) 0.62264(10) 0.0501(4) Uani 1.000000 .
C27 C 0.64355(15) 0.20458(12) 0.46888(10) 0.0450(3) Uani 1.000000 .
C18 C 0.82758(16) 0.51279(14) 0.40732(11) 0.0514(4) Uani 1.000000 .
C6 C 0.27050(16) 0.36491(14) 0.06928(10) 0.0487(3) Uani 1.000000 .
C15 C 0.74835(16) 0.57254(13) 0.21750(11) 0.0499(4) Uani 1.000000 .
C25 C 0.21302(18) 0.39659(15) 0.29514(12) 0.0569(4) Uani 1.000000 .
C28 C 0.71282(17) 0.17656(14) 0.40575(12) 0.0531(4) Uani 1.000000 .
C7 C 0.44844(16) 0.27763(13) 0.09610(10) 0.0473(3) Uani 1.000000 .
C36 C 0.4157(2) 0.26735(16) 0.65343(12) 0.0626(4) Uani 1.000000 .
C5 C 0.28934(17) 0.25661(14) 0.04085(11) 0.0520(4) Uani 1.000000 .
C31 C 0.73603(18) 0.07866(14) 0.57904(12) 0.0584(4) Uani 1.000000 .
C16 C 0.88916(18) 0.64546(15) 0.28599(13) 0.0584(4) Uani 1.000000 .
C8 C 0.5455(2) 0.33856(16) 0.03275(12) 0.0592(4) Uani 1.000000 .
C9 C 0.4663(2) 0.15476(15) 0.12262(12) 0.0600(4) Uani 1.000000 .
C29 C 0.79040(19) 0.10257(16) 0.42887(13) 0.0619(4) Uani 1.000000 .
C17 C 0.92839(17) 0.61575(15) 0.37968(12) 0.0578(4) Uani 1.000000 .
C30 C 0.8017(2) 0.05318(16) 0.51608(14) 0.0642(4) Uani 1.000000 .
C1 C 0.13968(19) 0.37676(18) 0.02523(13) 0.0641(4) Uani 1.000000 .
C39 C 0.5891(2) 0.13413(16) 0.71328(12) 0.0662(5) Uani 1.000000 .
C21 C 0.01890(19) 0.18653(19) 0.21217(15) 0.0722(5) Uani 1.000000 .
C37 C 0.4255(3) 0.22088(18) 0.74070(13) 0.0750(5) Uani 1.000000 .
C24 C 0.1077(2) 0.4435(2) 0.28925(16) 0.0756(5) Uani 1.000000 .
C38 C 0.5130(3) 0.15505(18) 0.77043(13) 0.0778(6) Uani 1.000000 .
C4 C 0.1751(2) 0.15629(18) -0.03159(13) 0.0734(5) Uani 1.000000 .
C2 C 0.0261(2) 0.2747(2) -0.04728(15) 0.0810(6) Uani 1.000000 .
C3 C 0.0424(2) 0.1661(2) -0.07475(16) 0.0880(6) Uani 1.000000 .
C23 C -0.0410(2) 0.3624(2) 0.24386(19) 0.0921(7) Uani 1.000000 .
C22 C -0.0856(2) 0.2343(2) 0.2060(2) 0.0961(7) Uani 1.000000 .
H21 H -0.01166(19) 0.09956(19) 0.18702(15) 0.0866(6) Uiso 1.000000 R
H22 H -0.1865(2) 0.1797(2) 0.1761(2) 0.1154(9) Uiso 1.000000 R
H23 H -0.1119(2) 0.3944(2) 0.23874(19) 0.1106(8) Uiso 1.000000 R
H24 H 0.1372(2) 0.5297(2) 0.31592(16) 0.0907(6) Uiso 1.000000 R
H25 H 0.31373(18) 0.45146(15) 0.32559(12) 0.0682(5) Uiso 1.000000 R
H18 H 0.85388(16) 0.49276(14) 0.47010(11) 0.0617(4) Uiso 1.000000 R
H17 H 1.02345(17) 0.66552(15) 0.42445(12) 0.0694(5) Uiso 1.000000 R
H16 H 0.95815(18) 0.71519(15) 0.26883(13) 0.0700(5) Uiso 1.000000 R
H15 H 0.72266(16) 0.59268(13) 0.15470(11) 0.0598(4) Uiso 1.000000 R
H35 H 0.42957(16) 0.34522(13) 0.48498(10) 0.0576(4) Uiso 1.000000 R
H1a H 0.12840(19) 0.45040(18) 0.04357(13) 0.0770(5) Uiso 1.000000 R
H2 H -0.0631(2) 0.2800(2) -0.07794(15) 0.0972(7) Uiso 1.000000 R
H3 H -0.0362(2) 0.0984(2) -0.12274(16) 0.1056(8) Uiso 1.000000 R
H4 H 0.1867(2) 0.08337(18) -0.05117(13) 0.0881(6) Uiso 1.000000 R
H28 H 0.70569(17) 0.20905(14) 0.34704(12) 0.0637(4) Uiso 1.000000 R
H29 H 0.83545(19) 0.08547(16) 0.38618(13) 0.0743(5) Uiso 1.000000 R
H30 H 0.8540(2) 0.00265(16) 0.53171(14) 0.0771(5) Uiso 1.000000 R
H31 H 0.74485(18) 0.04514(14) 0.63734(12) 0.0701(5) Uiso 1.000000 R
H36 H 0.3569(2) 0.31176(16) 0.63376(12) 0.0752(5) Uiso 1.000000 R
H37 H 0.3733(3) 0.23366(18) 0.77977(13) 0.0900(7) Uiso 1.000000 R
H38 H 0.5202(3) 0.12466(18) 0.82996(13) 0.0933(7) Uiso 1.000000 R
H39 H 0.6474(2) 0.08968(16) 0.73462(12) 0.0794(6) Uiso 1.000000 R
H8a H 0.5393(11) 0.4181(7) 0.0179(8) 0.0889(6) Uiso 1.000000 GR
H8b H 0.6473(3) 0.3569(11) 0.0682(4) 0.0889(6) Uiso 1.000000 GR
H8c H 0.5109(9) 0.2789(5) -0.0275(4) 0.0889(6) Uiso 1.000000 GR
H9a H 0.5660(5) 0.17873(17) 0.1660(7) 0.0900(6) Uiso 1.000000 GR
H9b H 0.3966(10) 0.1091(7) 0.1549(8) 0.0900(6) Uiso 1.000000 GR
H9c H 0.4475(14) 0.0994(6) 0.06360(15) 0.0900(6) Uiso 1.000000 GR
H1 H 0.42532(13) 0.53474(11) 0.15877(8) 0.0541(4) Uiso 1.000000 R

loop_
_atom_site_aniso_label
_atom_site_aniso_U_11
_atom_site_aniso_U_22
_atom_site_aniso_U_33
_atom_site_aniso_U_12
_atom_site_aniso_U_13
_atom_site_aniso_U_23
O1 0.0565(6) 0.0436(6) 0.0696(7) 0.0166(5) 0.0121(5) 0.0178(5)
N1 0.0490(7) 0.0403(6) 0.0432(6) 0.0202(5) 0.0095(5) 0.0108(5)
C12 0.0448(7) 0.0396(6) 0.0389(7) 0.0193(5) 0.0107(6) 0.0076(5)
C19 0.0465(8) 0.0436(7) 0.0364(7) 0.0161(6) 0.0088(6) 0.0106(5)
C11 0.0433(7) 0.0396(6) 0.0364(7) 0.0183(5) 0.0103(6) 0.0081(5)
C34 0.0623(9) 0.0401(7) 0.0386(7) 0.0172(6) 0.0125(7) 0.0046(5)
C13 0.0439(7) 0.0404(6) 0.0406(7) 0.0193(6) 0.0102(6) 0.0061(5)
C14 0.0450(7) 0.0411(6) 0.0414(7) 0.0194(6) 0.0134(6) 0.0068(5)
C10 0.0440(7) 0.0412(6) 0.0361(7) 0.0192(5) 0.0104(6) 0.0088(5)
C35 0.0556(8) 0.0439(7) 0.0424(8) 0.0226(6) 0.0116(6) 0.0096(6)
C20 0.0441(8) 0.0530(8) 0.0469(8) 0.0172(6) 0.0153(6) 0.0089(6)
C26 0.0447(7) 0.0389(6) 0.0372(7) 0.0142(5) 0.0063(6) 0.0064(5)
C32 0.0479(8) 0.0359(6) 0.0443(8) 0.0116(6) 0.0046(6) 0.0076(5)
C33 0.0590(9) 0.0368(7) 0.0409(8) 0.0138(6) 0.0072(6) 0.0074(5)
C27 0.0434(7) 0.0375(6) 0.0416(7) 0.0127(5) 0.0037(6) 0.0048(5)
C18 0.0472(8) 0.0519(8) 0.0464(8) 0.0197(6) 0.0059(6) 0.0069(6)
C6 0.0489(8) 0.0530(8) 0.0393(7) 0.0201(6) 0.0097(6) 0.0146(6)
C15 0.0526(8) 0.0480(7) 0.0480(8) 0.0196(6) 0.0179(7) 0.0122(6)
C25 0.0537(9) 0.0579(9) 0.0575(9) 0.0220(7) 0.0200(7) 0.0049(7)
C28 0.0555(9) 0.0513(8) 0.0486(8) 0.0235(7) 0.0114(7) 0.0077(6)
C7 0.0556(8) 0.0471(7) 0.0366(7) 0.0234(6) 0.0104(6) 0.0056(6)
C36 0.0897(12) 0.0538(8) 0.0515(9) 0.0350(8) 0.0276(9) 0.0096(7)
C5 0.0550(9) 0.0516(8) 0.0393(7) 0.0190(6) 0.0076(7) 0.0067(6)
C31 0.0609(9) 0.0450(7) 0.0597(9) 0.0207(7) 0.0087(8) 0.0175(7)
C16 0.0510(9) 0.0495(8) 0.0652(10) 0.0117(7) 0.0204(8) 0.0117(7)
C8 0.0713(11) 0.0668(9) 0.0441(8) 0.0322(8) 0.0223(8) 0.0085(7)
C9 0.0775(11) 0.0524(8) 0.0539(9) 0.0345(8) 0.0183(8) 0.0061(7)
C29 0.0634(10) 0.0560(8) 0.0673(11) 0.0300(8) 0.0175(8) 0.0064(7)
C17 0.0435(8) 0.0514(8) 0.0608(10) 0.0112(6) 0.0068(7) 0.0036(7)
C30 0.0640(10) 0.0522(8) 0.0768(11) 0.0317(8) 0.0139(9) 0.0146(8)
C1 0.0569(9) 0.0747(11) 0.0579(10) 0.0320(8) 0.0091(8) 0.0174(8)
C39 0.0917(13) 0.0583(9) 0.0467(9) 0.0334(9) 0.0180(9) 0.0168(7)
C21 0.0486(9) 0.0680(10) 0.0876(13) 0.0186(8) 0.0170(9) -0.0053(9)
C37 0.1211(17) 0.0642(10) 0.0535(10) 0.0428(11) 0.0435(11) 0.0145(8)
C24 0.0732(12) 0.0737(11) 0.0892(14) 0.0388(10) 0.0315(11) 0.0013(10)
C38 0.1265(17) 0.0674(10) 0.0465(9) 0.0456(11) 0.0319(11) 0.0204(8)
C4 0.0719(12) 0.0636(10) 0.0583(10) 0.0198(9) -0.0001(9) -0.0038(8)
C2 0.0552(11) 0.1006(15) 0.0667(12) 0.0287(10) -0.0016(9) 0.0167(10)
C3 0.0655(12) 0.0830(13) 0.0705(13) 0.0131(10) -0.0112(10) -0.0037(10)
C23 0.0685(13) 0.1043(16) 0.1144(18) 0.0503(12) 0.0291(12) -0.0014(13)
C22 0.0488(11) 0.1037(16) 0.1218(19) 0.0290(10) 0.0182(12) -0.0121(14)

loop_
_atom_type_symbol
_atom_type_scat_dispersion_real
_atom_type_scat_dispersion_imag
_atom_type_scat_Cromer_Mann_a1
_atom_type_scat_Cromer_Mann_a2
_atom_type_scat_Cromer_Mann_a3
_atom_type_scat_Cromer_Mann_a4
_atom_type_scat_Cromer_Mann_b1
_atom_type_scat_Cromer_Mann_b2
_atom_type_scat_Cromer_Mann_b3
_atom_type_scat_Cromer_Mann_b4
_atom_type_scat_Cromer_Mann_c
_atom_type_scat_source
_atom_type_scat_dispersion_source
C 0.01788 0.00908 2.31000 1.02000 1.58860 0.86500 20.84390 10.20750 0.56870 51.65120 0.21560 'International Tables Volume C Table 6.1.1.4 (pp. 500-502)' 'Brennan, Cowan, Rev. Sci. Instrum., 1992, 63, 850'
H 0.00000 0.00000 0.49300 0.32291 0.14019 0.04081 10.51090 26.12570 3.14236 57.79970 0.00304 'International Tables Volume C Table 6.1.1.4 (pp. 500-502)' 'Brennan, Cowan, Rev. Sci. Instrum., 1992, 63, 850'
N 0.03110 0.01806 12.21260 3.13220 2.01250 1.16630 0.00570 9.89330 28.99750 0.58260 -11.52900 'International Tables Volume C Table 6.1.1.4 (pp. 500-502)' 'Brennan, Cowan, Rev. Sci. Instrum., 1992, 63, 850'
O 0.04960 0.03233 3.04850 2.28680 1.54630 0.86700 13.27710 5.70110 0.32390 32.90890 0.25080 'International Tables Volume C Table 6.1.1.4 (pp. 500-502)' 'Brennan, Cowan, Rev. Sci. Instrum., 1992, 63, 850'

loop_
_geom_angle_atom_site_label_1
_geom_angle_atom_site_label_2
_geom_angle_atom_site_label_3
_geom_angle
_geom_angle_site_symmetry_1
_geom_angle_site_symmetry_3
_geom_angle_publ_flag
C6 N1 C10 107.86(10) . . ?
H1 N1 C10 126.07(7) . . ?
H1 N1 C6 126.07(7) . . ?
C13 C12 C11 109.08(11) . . ?
C26 C12 C11 128.22(12) . . ?
C26 C12 C13 122.69(11) . . ?
C11 C19 O1 121.12(12) . . ?
C20 C19 O1 120.68(13) . . ?
C20 C19 C11 118.21(11) . . ?
C19 C11 C12 124.54(12) . . ?
C10 C11 C12 110.75(11) . . ?
C10 C11 C19 124.64(11) . . ?
C33 C34 C35 119.44(14) . . ?
C36 C34 C35 120.95(14) . . ?
C36 C34 C33 119.61(13) . . ?
C14 C13 C12 108.67(12) . . ?
C18 C13 C12 129.91(13) . . ?
C18 C13 C14 121.12(13) . . ?
C10 C14 C13 109.70(11) . . ?
C15 C14 C13 119.96(13) . . ?
C15 C14 C10 130.14(12) . . ?
C11 C10 N1 115.50(10) . . ?
C14 C10 N1 112.87(10) . . ?
C14 C10 C11 101.22(10) . . ?
C7 C10 N1 101.09(10) . . ?
C7 C10 C11 109.50(10) . . ?
C7 C10 C14 117.30(11) . . ?
C26 C35 C34 122.16(13) . . ?
H35 C35 C34 118.92(8) . . ?
H35 C35 C26 118.92(8) . . ?
C25 C20 C19 121.75(13) . . ?
C21 C20 C19 118.89(14) . . ?
C21 C20 C25 119.36(14) . . ?
C35 C26 C12 121.43(12) . . ?
C27 C26 C12 118.69(12) . . ?
C27 C26 C35 119.88(12) . . ?
C27 C32 C33 119.50(13) . . ?
C31 C32 C33 122.38(13) . . ?
C31 C32 C27 118.09(14) . . ?
C32 C33 C34 119.18(13) . . ?
C39 C33 C34 117.89(15) . . ?
C39 C33 C32 122.93(14) . . ?
C32 C27 C26 119.76(13) . . ?
C28 C27 C26 121.59(13) . . ?
C28 C27 C32 118.63(13) . . ?
C17 C18 C13 118.45(14) . . ?
H18 C18 C13 120.78(8) . . ?
H18 C18 C17 120.78(9) . . ?
C5 C6 N1 109.84(12) . . ?
C1 C6 N1 128.56(14) . . ?
C1 C6 C5 121.58(15) . . ?
C16 C15 C14 118.83(14) . . ?
H15 C15 C14 120.59(9) . . ?
H15 C15 C16 120.59(9) . . ?
C24 C25 C20 120.21(16) . . ?
H25 C25 C20 119.90(9) . . ?
H25 C25 C24 119.90(11) . . ?
C29 C28 C27 121.51(15) . . ?
H28 C28 C27 119.24(8) . . ?
H28 C28 C29 119.24(10) . . ?
C5 C7 C10 98.73(11) . . ?
C8 C7 C10 111.30(11) . . ?
C8 C7 C5 108.53(12) . . ?
C9 C7 C10 114.39(11) . . ?
C9 C7 C5 115.28(13) . . ?
C9 C7 C8 108.31(13) . . ?
C37 C36 C34 120.63(16) . . ?
H36 C36 C34 119.69(9) . . ?
H36 C36 C37 119.69(11) . . ?
C7 C5 C6 109.09(12) . . ?
C4 C5 C6 119.98(15) . . ?
C4 C5 C7 130.81(15) . . ?
C30 C31 C32 121.77(15) . . ?
H31 C31 C32 119.12(9) . . ?
H31 C31 C30 119.12(9) . . ?
C17 C16 C15 120.90(14) . . ?
H16 C16 C15 119.55(9) . . ?
H16 C16 C17 119.55(9) . . ?
H8a C8 C7 109.5 . . ?
H8b C8 C7 109.5 . . ?
H8b C8 H8a 109.5 . . ?
H8c C8 C7 109.5 . . ?
H8c C8 H8a 109.5 . . ?
H8c C8 H8b 109.5 . . ?
H9a C9 C7 109.5 . . ?
H9b C9 C7 109.5 . . ?
H9b C9 H9a 109.5 . . ?
H9c C9 C7 109.5 . . ?
H9c C9 H9a 109.5 . . ?
H9c C9 H9b 109.5 . . ?
C30 C29 C28 119.90(16) . . ?
H29 C29 C28 120.05(10) . . ?
H29 C29 C30 120.05(10) . . ?
C16 C17 C18 120.74(14) . . ?
H17 C17 C18 119.63(9) . . ?
H17 C17 C16 119.63(9) . . ?
C29 C30 C31 120.10(14) . . ?
H30 C30 C31 119.95(9) . . ?
H30 C30 C29 119.95(10) . . ?
C2 C1 C6 117.51(18) . . ?
H1a C1 C6 121.25(10) . . ?
H1a C1 C2 121.25(12) . . ?
C38 C39 C33 121.15(17) . . ?
H39 C39 C33 119.43(10) . . ?
H39 C39 C38 119.43(10) . . ?
C22 C21 C20 120.07(18) . . ?
H21 C21 C20 119.96(10) . . ?
H21 C21 C22 119.96(12) . . ?
C38 C37 C36 119.93(17) . . ?
H37 C37 C36 120.03(11) . . ?
H37 C37 C38 120.03(10) . . ?
C23 C24 C25 119.78(17) . . ?
H24 C24 C25 120.11(11) . . ?
H24 C24 C23 120.11(11) . . ?
C37 C38 C39 120.77(16) . . ?
H38 C38 C39 119.62(10) . . ?
H38 C38 C37 119.62(10) . . ?
C3 C4 C5 118.86(19) . . ?
H4 C4 C5 120.57(11) . . ?
H4 C4 C3 120.57(12) . . ?
C3 C2 C1 121.44(18) . . ?
H2 C2 C1 119.28(12) . . ?
H2 C2 C3 119.28(11) . . ?
C2 C3 C4 120.61(18) . . ?
H3 C3 C4 119.69(12) . . ?
H3 C3 C2 119.69(11) . . ?
C22 C23 C24 120.41(18) . . ?
H23 C23 C24 119.79(11) . . ?
H23 C23 C22 119.79(12) . . ?
C23 C22 C21 120.14(19) . . ?
H22 C22 C21 119.93(12) . . ?
H22 C22 C23 119.93(12) . . ?

loop_
_geom_bond_atom_site_label_1
_geom_bond_atom_site_label_2
_geom_bond_distance
_geom_bond_site_symmetry_2
_geom_bond_publ_flag
O1 C19 1.2228(16) . ?
N1 C10 1.4660(16) . ?
N1 C6 1.3942(18) . ?
N1 H1 0.8600 . ?
C12 C11 1.3440(18) . ?
C12 C13 1.4782(18) . ?
C12 C26 1.4855(18) . ?
C19 C11 1.4925(18) . ?
C19 C20 1.486(2) . ?
C11 C10 1.5503(17) . ?
C34 C35 1.4331(19) . ?
C34 C33 1.414(2) . ?
C34 C36 1.406(2) . ?
C13 C14 1.4007(18) . ?
C13 C18 1.3842(19) . ?
C14 C10 1.5131(18) . ?
C14 C15 1.3849(19) . ?
C10 C7 1.5941(18) . ?
C35 C26 1.355(2) . ?
C35 H35 0.9300 . ?
C20 C25 1.388(2) . ?
C20 C21 1.383(2) . ?
C26 C27 1.4490(18) . ?
C32 C33 1.453(2) . ?
C32 C27 1.4160(19) . ?
C32 C31 1.410(2) . ?
C33 C39 1.409(2) . ?
C27 C28 1.409(2) . ?
C18 C17 1.385(2) . ?
C18 H18 0.9300 . ?
C6 C5 1.387(2) . ?
C6 C1 1.385(2) . ?
C15 C16 1.388(2) . ?
C15 H15 0.9300 . ?
C25 C24 1.380(2) . ?
C25 H25 0.9300 . ?
C28 C29 1.370(2) . ?
C28 H28 0.9300 . ?
C7 C5 1.524(2) . ?
C7 C8 1.533(2) . ?
C7 C9 1.530(2) . ?
C36 C37 1.373(2) . ?
C36 H36 0.9300 . ?
C5 C4 1.380(2) . ?
C31 C30 1.367(3) . ?
C31 H31 0.9300 . ?
C16 C17 1.387(2) . ?
C16 H16 0.9300 . ?
C8 H8a 0.9600 . ?
C8 H8b 0.9600 . ?
C8 H8c 0.9600 . ?
C9 H9a 0.9600 . ?
C9 H9b 0.9600 . ?
C9 H9c 0.9600 . ?
C29 C30 1.387(2) . ?
C29 H29 0.9300 . ?
C17 H17 0.9300 . ?
C30 H30 0.9300 . ?
C1 C2 1.387(3) . ?
C1 H1a 0.9300 . ?
C39 C38 1.368(3) . ?
C39 H39 0.9300 . ?
C21 C22 1.378(3) . ?
C21 H21 0.9300 . ?
C37 C38 1.383(3) . ?
C37 H37 0.9300 . ?
C24 C23 1.373(3) . ?
C24 H24 0.9300 . ?
C38 H38 0.9300 . ?
C4 C3 1.388(3) . ?
C4 H4 0.9300 . ?
C2 C3 1.371(3) . ?
C2 H2 0.9300 . ?
C3 H3 0.9300 . ?
C23 C22 1.374(3) . ?
C23 H23 0.9300 . ?
C22 H22 0.9300 . ?

loop_
_geom_torsion_atom_site_label_1
_geom_torsion_atom_site_label_2
_geom_torsion_atom_site_label_3
_geom_torsion_atom_site_label_4
_geom_torsion
_geom_torsion_site_symmetry_1
_geom_torsion_site_symmetry_2
_geom_torsion_site_symmetry_3
_geom_torsion_site_symmetry_4
_geom_torsion_publ_flag
O1 C19 C11 C12 -70.05(16) . . . . ?
O1 C19 C11 C10 106.73(14) . . . . ?
O1 C19 C20 C25 158.40(14) . . . . ?
O1 C19 C20 C21 -22.15(17) . . . . ?
N1 C10 C11 C12 -129.99(12) . . . . ?
N1 C10 C11 C19 52.85(13) . . . . ?
N1 C10 C14 C13 129.61(11) . . . . ?
N1 C10 C14 C15 -45.23(14) . . . . ?
N1 C10 C7 C5 -33.85(10) . . . . ?
N1 C10 C7 C8 80.03(11) . . . . ?
N1 C10 C7 C9 -156.81(11) . . . . ?
N1 C6 C5 C7 -3.61(12) . . . . ?
N1 C6 C5 C4 -179.98(13) . . . . ?
N1 C6 C1 C2 179.83(18) . . . . ?
C12 C11 C19 C20 109.79(14) . . . . ?
C12 C11 C10 C14 -7.74(11) . . . . ?
C12 C11 C10 C7 116.74(11) . . . . ?
C12 C13 C14 C10 -1.92(11) . . . . ?
C12 C13 C14 C15 173.52(11) . . . . ?
C12 C13 C18 C17 -172.26(15) . . . . ?
C12 C26 C35 C34 -177.69(13) . . . . ?
C12 C26 C27 C32 177.13(12) . . . . ?
C12 C26 C27 C28 -4.49(15) . . . . ?
C19 C11 C12 C13 -175.83(13) . . . . ?
C19 C11 C12 C26 2.86(16) . . . . ?
C19 C11 C10 C14 175.10(13) . . . . ?
C19 C11 C10 C7 -60.42(13) . . . . ?
C19 C20 C25 C24 178.33(16) . . . . ?
C19 C20 C21 C22 -177.90(19) . . . . ?
C11 C12 C13 C14 -3.27(12) . . . . ?
C11 C12 C13 C18 170.26(11) . . . . ?
C11 C12 C26 C35 -65.44(16) . . . . ?
C11 C12 C26 C27 115.19(14) . . . . ?
C11 C19 C20 C25 -21.45(15) . . . . ?
C11 C19 C20 C21 158.01(15) . . . . ?
C11 C10 N1 C6 -83.43(12) . . . . ?
C11 C10 C14 C13 5.55(10) . . . . ?
C11 C10 C14 C15 -169.29(10) . . . . ?
C11 C10 C7 C5 88.48(11) . . . . ?
C11 C10 C7 C8 -157.64(11) . . . . ?
C11 C10 C7 C9 -34.48(13) . . . . ?
C34 C35 C26 C27 1.68(16) . . . . ?
C34 C33 C32 C27 2.12(15) . . . . ?
C34 C33 C32 C31 -175.87(13) . . . . ?
C34 C33 C39 C38 1.36(17) . . . . ?
C34 C36 C37 C38 0.2(2) . . . . ?
C13 C12 C11 C10 7.01(11) . . . . ?
C13 C12 C26 C35 113.09(13) . . . . ?
C13 C12 C26 C27 -66.28(13) . . . . ?
C13 C14 C10 C7 -113.49(11) . . . . ?
C13 C14 C15 C16 0.28(15) . . . . ?
C13 C18 C17 C16 -0.09(17) . . . . ?
C14 C13 C12 C26 177.96(10) . . . . ?
C14 C13 C18 C17 0.57(15) . . . . ?
C14 C10 N1 C6 160.77(11) . . . . ?
C14 C10 C7 C5 -157.00(12) . . . . ?
C14 C10 C7 C8 -43.12(13) . . . . ?
C14 C10 C7 C9 80.04(13) . . . . ?
C14 C15 C16 C17 0.19(16) . . . . ?
C10 N1 C6 C5 -20.82(12) . . . . ?
C10 N1 C6 C1 160.60(12) . . . . ?
C10 C11 C12 C26 -174.30(9) . . . . ?
C10 C11 C19 C20 -73.43(13) . . . . ?
C10 C14 C13 C18 -176.12(11) . . . . ?
C10 C14 C15 C16 174.67(15) . . . . ?
C10 C7 C5 C6 23.65(11) . . . . ?
C10 C7 C5 C4 -160.50(13) . . . . ?
C35 C34 C33 C32 -2.72(15) . . . . ?
C35 C34 C33 C39 178.23(14) . . . . ?
C35 C34 C36 C37 -178.96(16) . . . . ?
C35 C26 C27 C32 -2.26(15) . . . . ?
C35 C26 C27 C28 176.12(13) . . . . ?
C20 C25 C24 C23 -0.3(2) . . . . ?
C20 C21 C22 C23 -0.6(3) . . . . ?
C26 C12 C13 C18 -8.52(16) . . . . ?
C26 C35 C34 C33 0.83(16) . . . . ?
C26 C35 C34 C36 -179.02(15) . . . . ?
C26 C27 C32 C33 0.35(14) . . . . ?
C26 C27 C32 C31 178.42(13) . . . . ?
C26 C27 C28 C29 -178.42(14) . . . . ?
C32 C33 C34 C36 177.14(14) . . . . ?
C32 C33 C39 C38 -177.65(17) . . . . ?
C32 C27 C28 C29 -0.02(16) . . . . ?
C32 C31 C30 C29 0.22(18) . . . . ?
C33 C34 C36 C37 1.19(17) . . . . ?
C33 C32 C27 C28 -178.08(13) . . . . ?
C33 C32 C31 C30 177.92(15) . . . . ?
C33 C39 C38 C37 -0.0(2) . . . . ?
C27 C32 C33 C39 -178.89(14) . . . . ?
C27 C32 C31 C30 -0.09(16) . . . . ?
C27 C28 C29 C30 0.15(17) . . . . ?
C18 C13 C14 C15 -0.67(15) . . . . ?
C18 C17 C16 C15 -0.29(18) . . . . ?
C6 N1 C10 C7 34.62(11) . . . . ?
C6 C5 C7 C8 -92.39(13) . . . . ?
C6 C5 C7 C9 145.97(12) . . . . ?
C6 C5 C4 C3 -0.1(2) . . . . ?
C6 C1 C2 C3 -0.2(2) . . . . ?
C15 C14 C10 C7 71.67(15) . . . . ?
C25 C20 C21 C22 1.6(2) . . . . ?
C25 C24 C23 C22 1.3(3) . . . . ?
C28 C27 C32 C31 -0.01(15) . . . . ?
C28 C29 C30 C31 -0.25(19) . . . . ?
C7 C5 C6 C1 175.09(12) . . . . ?
C7 C5 C4 C3 -175.5(2) . . . . ?
C36 C34 C33 C39 -1.91(17) . . . . ?
C36 C37 C38 C39 -0.8(2) . . . . ?
C5 C6 C1 C2 1.40(18) . . . . ?
C5 C4 C3 C2 1.3(2) . . . . ?
C31 C32 C33 C39 3.13(17) . . . . ?
C8 C7 C5 C4 83.45(16) . . . . ?
C9 C7 C5 C4 -38.19(18) . . . . ?
C1 C6 C5 C4 -1.28(19) . . . . ?
C1 C2 C3 C4 -1.2(2) . . . . ?
C21 C20 C25 C24 -1.1(2) . . . . ?
C21 C22 C23 C24 -0.8(3) . . . . ?
